data_7014383
loop_
_publ_author_name
'Piskunov, Alexandr V.'
'Maleeva, Aryna V.'
'Fukin, Georgii K.'
'Baranov, Evgenii V.'
'Bogomyakov, Artem S.'
'Cherkasov, Vladimir K.'
'Abakumov, Gleb A.'

_publ_section_title
;
 Synthesis and molecular structure of indium complexes based on
 3,6-di-tert-butyl-o-benzoquinone. Looking for indium(I)
 o-semiquinolate.
;
_journal_issue 3
_journal_name_full 'Dalton transactions (Cambridge, England : 2003)'
_journal_page_first 718
_journal_page_last 725
_journal_paper_doi 10.1039/c0dt00673d
_journal_volume 40
_journal_year 2011
_chemical_formula_sum 'C42 H60 In O6'
_chemical_formula_weight 775.72
_chemical_name_systematic
;
?
;
_space_group_IT_number 14
_symmetry_cell_setting monoclinic
_symmetry_space_group_name_Hall '-P 2yn'
_symmetry_space_group_name_H-M 'P 1 21/n 1'
_atom_sites_solution_hydrogens geom
_atom_sites_solution_primary direct
_atom_sites_solution_secondary difmap
_audit_creation_method SHELXL-97
_cell_angle_alpha 90.00
_cell_angle_beta 90.2650(10)
_cell_angle_gamma 90.00
_cell_formula_units_Z 4
_cell_length_a 11.3435(4)
_cell_length_b 10.0725(4)
_cell_length_c 36.4349(14)
_cell_measurement_reflns_used 900
_cell_measurement_temperature 100(2)
_cell_measurement_theta_max 30
_cell_measurement_theta_min 2
_cell_volume 4162.9(3)
_computing_cell_refinement 'Bruker SMART'
_computing_data_collection 'Bruker SMART'
_computing_data_reduction 'Bruker SHELXTL'
_computing_molecular_graphics 'Bruker SHELXTL'
_computing_publication_material 'Bruker SHELXTL'
_computing_structure_refinement 'SHELXL-97 (Sheldrick, 1997)'
_computing_structure_solution 'SHELXS-97 (Sheldrick, 1990)'
_diffrn_ambient_temperature 100(2)
_diffrn_measured_fraction_theta_full 0.991
_diffrn_measured_fraction_theta_max 0.991
_diffrn_measurement_device_type 'CCD area detector'
_diffrn_measurement_method 'phi and omega scans'
_diffrn_radiation_monochromator graphite
_diffrn_radiation_source 'fine-focus sealed tube'
_diffrn_radiation_type MoK\a
_diffrn_radiation_wavelength 0.71073
_diffrn_reflns_av_R_equivalents 0.0293
_diffrn_reflns_av_sigmaI/netI 0.0239
_diffrn_reflns_limit_h_max 13
_diffrn_reflns_limit_h_min -13
_diffrn_reflns_limit_k_max 12
_diffrn_reflns_limit_k_min -12
_diffrn_reflns_limit_l_max 44
_diffrn_reflns_limit_l_min -44
_diffrn_reflns_number 34581
_diffrn_reflns_theta_full 26.00
_diffrn_reflns_theta_max 26.00
_diffrn_reflns_theta_min 2.63
_exptl_absorpt_coefficient_mu 0.610
_exptl_absorpt_correction_T_max 0.8241
_exptl_absorpt_correction_T_min 0.7710
_exptl_absorpt_correction_type multi-scan
_exptl_absorpt_process_details 'SADABS (Sheldrick, 2008a)'
_exptl_crystal_density_diffrn 1.238
_exptl_crystal_density_method 'not measured'
_exptl_crystal_F_000 1636
_exptl_crystal_size_max 0.45
_exptl_crystal_size_mid 0.44
_exptl_crystal_size_min 0.33
_refine_diff_density_max 0.720
_refine_diff_density_min -0.263
_refine_diff_density_rms 0.063
_refine_ls_extinction_method none
_refine_ls_goodness_of_fit_ref 1.071
_refine_ls_hydrogen_treatment constr
_refine_ls_matrix_type full
_refine_ls_number_parameters 460
_refine_ls_number_reflns 8117
_refine_ls_number_restraints 0
_refine_ls_restrained_S_all 1.071
_refine_ls_R_factor_all 0.0371
_refine_ls_R_factor_gt 0.0306
_refine_ls_shift/su_max 0.001
_refine_ls_shift/su_mean 0.000
_refine_ls_structure_factor_coef Fsqd
_refine_ls_weighting_details 'calc w=1/[\s^2^(Fo^2^)+(0.0308P)^2^+3.1580P] where P=(Fo^2^+2Fc^2^)/3'
_refine_ls_weighting_scheme calc
_refine_ls_wR_factor_gt 0.0675
_refine_ls_wR_factor_ref 0.0696
_reflns_number_gt 7169
_reflns_number_total 8117
_reflns_threshold_expression >2sigma(I)
_cod_data_source_file C0DT00673D.TXT
_cod_data_source_block insqm
_cod_depositor_comments
;
The following automatic conversions were performed:
'_symmetry_cell_setting' value 'Monoclinic' changed to 'monoclinic'
according to '/home/saulius/struct/CIF-dictionaries/cif_core.dic'
dictionary named 'cif_core.dic' version 2.4.1 from 2010-06-29.

Automatic conversion script
Id: cif_fix_enum 1555 2011-01-17 13:19:09Z saulius 
;
_cod_original_sg_symbol_H-M P2(1)/n
_cod_database_code 7014383

loop_
_symmetry_equiv_pos_as_xyz
'x, y, z'
'-x+1/2, y+1/2, -z+1/2'
'-x, -y, -z'
'x-1/2, -y-1/2, z-1/2'

loop_
_atom_site_label
_atom_site_type_symbol
_atom_site_fract_x
_atom_site_fract_y
_atom_site_fract_z
_atom_site_U_iso_or_equiv
_atom_site_adp_type
_atom_site_occupancy
_atom_site_symmetry_multiplicity
_atom_site_calc_flag
_atom_site_refinement_flags
_atom_site_disorder_assembly
_atom_site_disorder_group
In1 In 0.372349(10) 0.570371(12) 0.123490(3) 0.01680(3) Uani 1 1 d . . .
O1 O 0.51088(10) 0.60409(12) 0.08491(3) 0.0206(3) Uani 1 1 d . . .
O2 O 0.29776(10) 0.70738(12) 0.08418(3) 0.0200(3) Uani 1 1 d . . .
O3 O 0.50984(10) 0.59987(12) 0.16346(3) 0.0204(3) Uani 1 1 d . . .
O4 O 0.28655(10) 0.66527(12) 0.16953(3) 0.0199(3) Uani 1 1 d . . .
O5 O 0.42821(10) 0.36422(12) 0.12384(3) 0.0211(3) Uani 1 1 d . . .
O6 O 0.21307(10) 0.45733(12) 0.11781(3) 0.0216(3) Uani 1 1 d . . .
C1 C 0.48430(15) 0.67780(17) 0.05745(5) 0.0182(4) Uani 1 1 d . . .
C2 C 0.36451(15) 0.73359(17) 0.05659(5) 0.0187(4) Uani 1 1 d . . .
C3 C 0.32643(15) 0.81235(17) 0.02592(5) 0.0207(4) Uani 1 1 d . . .
C4 C 0.41002(16) 0.83799(19) -0.00008(5) 0.0250(4) Uani 1 1 d . . .
H4A H 0.3889 0.8938 -0.0201 0.030 Uiso 1 1 calc R . .
C5 C 0.52698(16) 0.78603(19) 0.00100(5) 0.0245(4) Uani 1 1 d . . .
H5A H 0.5796 0.8093 -0.0182 0.029 Uiso 1 1 calc R . .
C6 C 0.56684(15) 0.70418(18) 0.02837(5) 0.0200(4) Uani 1 1 d . . .
C7 C 0.19907(16) 0.86253(19) 0.02314(5) 0.0240(4) Uani 1 1 d . . .
C8 C 0.17566(18) 0.9610(2) 0.05442(5) 0.0299(5) Uani 1 1 d . . .
H8A H 0.1840 0.9154 0.0781 0.045 Uiso 1 1 calc R . .
H8B H 0.0955 0.9964 0.0521 0.045 Uiso 1 1 calc R . .
H8C H 0.2325 1.0341 0.0531 0.045 Uiso 1 1 calc R . .
C9 C 0.11103(16) 0.7469(2) 0.02572(6) 0.0305(5) Uani 1 1 d . . .
H9A H 0.1210 0.7018 0.0494 0.046 Uiso 1 1 calc R . .
H9B H 0.1256 0.6839 0.0057 0.046 Uiso 1 1 calc R . .
H9C H 0.0305 0.7813 0.0237 0.046 Uiso 1 1 calc R . .
C10 C 0.17803(18) 0.9336(2) -0.01372(5) 0.0332(5) Uani 1 1 d . . .
H10A H 0.2325 1.0086 -0.0159 0.050 Uiso 1 1 calc R . .
H10B H 0.0967 0.9661 -0.0148 0.050 Uiso 1 1 calc R . .
H10C H 0.1915 0.8712 -0.0339 0.050 Uiso 1 1 calc R . .
C11 C 0.68894(15) 0.63923(19) 0.02905(5) 0.0234(4) Uani 1 1 d . . .
C12 C 0.75826(17) 0.6706(2) -0.00584(6) 0.0340(5) Uani 1 1 d . . .
H12A H 0.7137 0.6399 -0.0273 0.051 Uiso 1 1 calc R . .
H12B H 0.8347 0.6254 -0.0049 0.051 Uiso 1 1 calc R . .
H12C H 0.7707 0.7667 -0.0076 0.051 Uiso 1 1 calc R . .
C13 C 0.75979(16) 0.6898(2) 0.06243(5) 0.0300(5) Uani 1 1 d . . .
H13A H 0.7174 0.6682 0.0850 0.045 Uiso 1 1 calc R . .
H13B H 0.7696 0.7863 0.0606 0.045 Uiso 1 1 calc R . .
H13C H 0.8374 0.6472 0.0629 0.045 Uiso 1 1 calc R . .
C14 C 0.67528(17) 0.4880(2) 0.03120(6) 0.0299(5) Uani 1 1 d . . .
H14A H 0.6292 0.4567 0.0101 0.045 Uiso 1 1 calc R . .
H14B H 0.6346 0.4643 0.0539 0.045 Uiso 1 1 calc R . .
H14C H 0.7533 0.4464 0.0309 0.045 Uiso 1 1 calc R . .
C15 C 0.47673(15) 0.64207(16) 0.19490(5) 0.0174(4) Uani 1 1 d . . .
C16 C 0.35143(14) 0.68086(17) 0.19834(5) 0.0179(4) Uani 1 1 d . . .
C17 C 0.30796(15) 0.73117(17) 0.23240(5) 0.0190(4) Uani 1 1 d . . .
C18 C 0.38832(16) 0.74032(18) 0.26049(5) 0.0229(4) Uani 1 1 d . . .
H18A H 0.3625 0.7748 0.2834 0.027 Uiso 1 1 calc R . .
C19 C 0.50845(15) 0.70084(18) 0.25724(5) 0.0230(4) Uani 1 1 d . . .
H19A H 0.5585 0.7102 0.2781 0.028 Uiso 1 1 calc R . .
C20 C 0.55541(15) 0.65030(17) 0.22582(5) 0.0188(4) Uani 1 1 d . . .
C21 C 0.17716(15) 0.76641(18) 0.23731(5) 0.0216(4) Uani 1 1 d . . .
C22 C 0.10337(16) 0.6392(2) 0.23305(5) 0.0276(4) Uani 1 1 d . . .
H22A H 0.1277 0.5744 0.2517 0.041 Uiso 1 1 calc R . .
H22B H 0.1157 0.6017 0.2085 0.041 Uiso 1 1 calc R . .
H22C H 0.0197 0.6604 0.2362 0.041 Uiso 1 1 calc R . .
C23 C 0.13673(17) 0.8691(2) 0.20862(5) 0.0282(4) Uani 1 1 d . . .
H23A H 0.1439 0.8309 0.1840 0.042 Uiso 1 1 calc R . .
H23B H 0.1862 0.9486 0.2105 0.042 Uiso 1 1 calc R . .
H23C H 0.0543 0.8930 0.2131 0.042 Uiso 1 1 calc R . .
C24 C 0.15430(16) 0.8252(2) 0.27545(5) 0.0270(4) Uani 1 1 d . . .
H24A H 0.1777 0.7608 0.2943 0.040 Uiso 1 1 calc R . .
H24B H 0.0702 0.8454 0.2780 0.040 Uiso 1 1 calc R . .
H24C H 0.2004 0.9068 0.2785 0.040 Uiso 1 1 calc R . .
C25 C 0.68341(15) 0.60344(18) 0.22227(5) 0.0220(4) Uani 1 1 d . . .
C26 C 0.74571(16) 0.6040(2) 0.25971(5) 0.0282(4) Uani 1 1 d . . .
H26A H 0.7020 0.5478 0.2769 0.042 Uiso 1 1 calc R . .
H26B H 0.7490 0.6950 0.2692 0.042 Uiso 1 1 calc R . .
H26C H 0.8260 0.5695 0.2570 0.042 Uiso 1 1 calc R . .
C27 C 0.74996(16) 0.6956(2) 0.19585(5) 0.0289(5) Uani 1 1 d . . .
H27A H 0.7479 0.7867 0.2053 0.043 Uiso 1 1 calc R . .
H27B H 0.7124 0.6925 0.1716 0.043 Uiso 1 1 calc R . .
H27C H 0.8320 0.6662 0.1939 0.043 Uiso 1 1 calc R . .
C28 C 0.68760(16) 0.45969(18) 0.20798(6) 0.0267(4) Uani 1 1 d . . .
H28A H 0.6431 0.4019 0.2246 0.040 Uiso 1 1 calc R . .
H28B H 0.7697 0.4298 0.2069 0.040 Uiso 1 1 calc R . .
H28C H 0.6526 0.4559 0.1834 0.040 Uiso 1 1 calc R . .
C29 C 0.34556(14) 0.28004(17) 0.12708(4) 0.0176(4) Uani 1 1 d . . .
C30 C 0.22285(15) 0.33202(18) 0.12389(4) 0.0187(4) Uani 1 1 d . . .
C31 C 0.12313(15) 0.24620(18) 0.12744(5) 0.0210(4) Uani 1 1 d . . .
C32 C 0.14802(16) 0.11695(19) 0.13583(5) 0.0234(4) Uani 1 1 d . . .
H32A H 0.0840 0.0581 0.1400 0.028 Uiso 1 1 calc R . .
C33 C 0.26513(15) 0.06553(18) 0.13868(5) 0.0214(4) Uani 1 1 d . . .
H33A H 0.2749 -0.0257 0.1446 0.026 Uiso 1 1 calc R . .
C34 C 0.36381(15) 0.14072(17) 0.13336(5) 0.0192(4) Uani 1 1 d . . .
C35 C -0.00147(15) 0.2998(2) 0.12089(5) 0.0253(4) Uani 1 1 d . . .
C36 C -0.01058(17) 0.3491(2) 0.08095(5) 0.0306(5) Uani 1 1 d . . .
H36A H 0.0468 0.4204 0.0770 0.046 Uiso 1 1 calc R . .
H36B H -0.0903 0.3829 0.0763 0.046 Uiso 1 1 calc R . .
H36C H 0.0059 0.2755 0.0642 0.046 Uiso 1 1 calc R . .
C37 C -0.02983(16) 0.4144(2) 0.14734(5) 0.0298(5) Uani 1 1 d . . .
H37A H 0.0261 0.4871 0.1435 0.045 Uiso 1 1 calc R . .
H37B H -0.0235 0.3828 0.1727 0.045 Uiso 1 1 calc R . .
H37C H -0.1102 0.4461 0.1427 0.045 Uiso 1 1 calc R . .
C38 C -0.09469(16) 0.1908(2) 0.12610(6) 0.0346(5) Uani 1 1 d . . .
H38A H -0.0780 0.1167 0.1095 0.052 Uiso 1 1 calc R . .
H38B H -0.1730 0.2269 0.1206 0.052 Uiso 1 1 calc R . .
H38C H -0.0925 0.1593 0.1515 0.052 Uiso 1 1 calc R . .
C39 C 0.48925(15) 0.08215(17) 0.13345(5) 0.0198(4) Uani 1 1 d . . .
C40 C 0.54268(17) 0.1015(2) 0.09521(5) 0.0274(4) Uani 1 1 d . . .
H40A H 0.5444 0.1964 0.0893 0.041 Uiso 1 1 calc R . .
H40B H 0.4946 0.0544 0.0770 0.041 Uiso 1 1 calc R . .
H40C H 0.6232 0.0661 0.0950 0.041 Uiso 1 1 calc R . .
C41 C 0.56688(16) 0.15018(19) 0.16253(5) 0.0251(4) Uani 1 1 d . . .
H41A H 0.5321 0.1374 0.1869 0.038 Uiso 1 1 calc R . .
H41B H 0.5720 0.2453 0.1572 0.038 Uiso 1 1 calc R . .
H41C H 0.6460 0.1112 0.1621 0.038 Uiso 1 1 calc R . .
C42 C 0.48787(17) -0.06680(18) 0.14201(6) 0.0283(4) Uani 1 1 d . . .
H42A H 0.4550 -0.0811 0.1665 0.042 Uiso 1 1 calc R . .
H42B H 0.5685 -0.1016 0.1412 0.042 Uiso 1 1 calc R . .
H42C H 0.4392 -0.1130 0.1238 0.042 Uiso 1 1 calc R . .

loop_
_atom_site_aniso_label
_atom_site_aniso_U_11
_atom_site_aniso_U_22
_atom_site_aniso_U_33
_atom_site_aniso_U_23
_atom_site_aniso_U_13
_atom_site_aniso_U_12
In1 0.01812(6) 0.01740(6) 0.01488(6) 0.00117(5) 0.00000(4) 0.00036(5)
O1 0.0201(6) 0.0236(6) 0.0182(6) 0.0040(5) 0.0010(5) 0.0019(5)
O2 0.0201(6) 0.0229(6) 0.0170(6) 0.0020(5) 0.0018(5) 0.0025(5)
O3 0.0180(5) 0.0254(6) 0.0178(6) -0.0020(5) 0.0000(5) 0.0008(5)
O4 0.0185(6) 0.0260(6) 0.0153(6) 0.0002(5) -0.0014(5) 0.0026(5)
O5 0.0186(6) 0.0191(6) 0.0257(6) 0.0015(5) 0.0004(5) 0.0003(5)
O6 0.0199(6) 0.0210(6) 0.0239(6) 0.0013(5) -0.0021(5) 0.0005(5)
C1 0.0221(8) 0.0160(8) 0.0164(8) -0.0011(6) -0.0028(6) -0.0012(7)
C2 0.0224(8) 0.0177(8) 0.0160(8) -0.0024(7) 0.0004(7) -0.0014(7)
C3 0.0266(9) 0.0189(9) 0.0166(8) -0.0018(7) -0.0026(7) 0.0028(7)
C4 0.0312(9) 0.0246(9) 0.0191(9) 0.0033(7) -0.0026(7) 0.0028(8)
C5 0.0280(9) 0.0257(9) 0.0199(8) 0.0032(8) 0.0029(7) -0.0031(8)
C6 0.0226(8) 0.0204(9) 0.0170(8) -0.0023(7) 0.0007(7) -0.0022(7)
C7 0.0244(9) 0.0285(10) 0.0192(9) -0.0007(7) -0.0031(7) 0.0073(8)
C8 0.0359(10) 0.0299(10) 0.0237(9) -0.0011(8) -0.0028(8) 0.0131(8)
C9 0.0232(9) 0.0387(12) 0.0296(10) -0.0041(8) -0.0036(8) 0.0050(8)
C10 0.0338(10) 0.0413(12) 0.0243(9) 0.0036(9) -0.0047(8) 0.0132(9)
C11 0.0197(8) 0.0281(10) 0.0224(9) 0.0017(8) 0.0034(7) -0.0012(7)
C12 0.0266(9) 0.0451(12) 0.0302(10) 0.0046(9) 0.0083(8) 0.0032(9)
C13 0.0232(9) 0.0375(11) 0.0294(10) 0.0010(9) -0.0020(8) -0.0029(8)
C14 0.0266(9) 0.0298(10) 0.0335(10) -0.0020(9) 0.0032(8) 0.0059(8)
C15 0.0214(8) 0.0140(8) 0.0169(8) 0.0011(6) 0.0011(6) -0.0009(7)
C16 0.0208(8) 0.0157(8) 0.0171(8) 0.0029(7) 0.0008(6) -0.0007(7)
C17 0.0222(8) 0.0159(8) 0.0188(8) 0.0017(7) 0.0039(7) 0.0003(7)
C18 0.0286(9) 0.0227(9) 0.0173(8) -0.0029(7) 0.0017(7) 0.0008(7)
C19 0.0251(9) 0.0229(9) 0.0210(9) -0.0020(7) -0.0059(7) -0.0010(8)
C20 0.0201(8) 0.0157(8) 0.0205(8) -0.0002(7) -0.0023(7) -0.0029(7)
C21 0.0208(8) 0.0225(9) 0.0217(9) 0.0016(7) 0.0029(7) 0.0028(7)
C22 0.0207(8) 0.0308(10) 0.0312(10) -0.0003(8) 0.0044(8) -0.0026(8)
C23 0.0275(9) 0.0311(10) 0.0262(10) 0.0043(8) 0.0045(8) 0.0089(8)
C24 0.0259(9) 0.0301(10) 0.0250(9) -0.0003(8) 0.0061(7) 0.0045(8)
C25 0.0168(8) 0.0234(9) 0.0256(9) -0.0010(7) -0.0022(7) -0.0011(7)
C26 0.0222(9) 0.0332(10) 0.0292(10) -0.0035(8) -0.0073(8) 0.0003(8)
C27 0.0210(9) 0.0332(11) 0.0325(10) 0.0029(9) -0.0005(8) -0.0026(8)
C28 0.0209(8) 0.0249(10) 0.0342(10) -0.0051(8) -0.0033(8) 0.0035(7)
C29 0.0224(8) 0.0174(8) 0.0131(8) -0.0007(7) 0.0012(6) -0.0011(7)
C30 0.0214(8) 0.0248(9) 0.0100(7) 0.0004(7) -0.0008(6) -0.0005(7)
C31 0.0215(8) 0.0281(10) 0.0134(8) -0.0006(7) -0.0003(7) -0.0018(7)
C32 0.0234(9) 0.0272(9) 0.0197(8) -0.0002(7) 0.0001(7) -0.0072(8)
C33 0.0255(8) 0.0192(8) 0.0196(8) 0.0021(7) -0.0005(7) -0.0018(7)
C34 0.0233(8) 0.0193(9) 0.0151(8) -0.0002(7) -0.0001(7) 0.0005(7)
C35 0.0193(8) 0.0328(10) 0.0239(9) 0.0020(8) -0.0009(7) -0.0016(8)
C36 0.0233(9) 0.0423(12) 0.0262(10) 0.0026(9) -0.0066(8) -0.0011(9)
C37 0.0219(9) 0.0367(11) 0.0307(10) 0.0002(9) 0.0025(8) 0.0031(8)
C38 0.0212(9) 0.0419(12) 0.0406(12) 0.0054(10) -0.0014(8) -0.0051(9)
C39 0.0226(8) 0.0158(8) 0.0210(8) 0.0010(7) -0.0005(7) 0.0006(7)
C40 0.0292(9) 0.0300(10) 0.0231(9) 0.0014(8) 0.0025(8) 0.0058(8)
C41 0.0256(9) 0.0259(10) 0.0238(9) -0.0026(8) -0.0056(7) 0.0032(8)
C42 0.0301(9) 0.0197(9) 0.0351(10) 0.0041(8) -0.0017(8) 0.0026(8)

loop_
_atom_type_symbol
_atom_type_description
_atom_type_scat_dispersion_real
_atom_type_scat_dispersion_imag
_atom_type_scat_source
C C 0.0033 0.0016 'International Tables Vol C Tables 4.2.6.8 and 6.1.1.4'
H H 0.0000 0.0000 'International Tables Vol C Tables 4.2.6.8 and 6.1.1.4'
O O 0.0106 0.0060 'International Tables Vol C Tables 4.2.6.8 and 6.1.1.4'
In In -0.7276 1.3100 'International Tables Vol C Tables 4.2.6.8 and 6.1.1.4'

loop_
_geom_angle_atom_site_label_1
_geom_angle_atom_site_label_2
_geom_angle_atom_site_label_3
_geom_angle
_geom_angle_site_symmetry_1
_geom_angle_site_symmetry_3
_geom_angle_publ_flag
O1 In1 O6 129.92(5) . . ?
O1 In1 O3 83.71(4) . . ?
O6 In1 O3 138.33(5) . . ?
O1 In1 O2 75.50(4) . . ?
O6 In1 O2 87.02(4) . . ?
O3 In1 O2 129.94(5) . . ?
O1 In1 O4 140.59(5) . . ?
O6 In1 O4 85.85(5) . . ?
O3 In1 O4 75.02(4) . . ?
O2 In1 O4 93.18(4) . . ?
O1 In1 O5 86.59(5) . . ?
O6 In1 O5 74.84(4) . . ?
O3 In1 O5 85.26(5) . . ?
O2 In1 O5 136.79(5) . . ?
O4 In1 O5 123.35(5) . . ?
C1 O1 In1 115.73(10) . . ?
C2 O2 In1 114.74(10) . . ?
C15 O3 In1 115.93(10) . . ?
C16 O4 In1 115.32(10) . . ?
C29 O5 In1 115.06(11) . . ?
C30 O6 In1 115.62(10) . . ?
O1 C1 C6 121.98(15) . . ?
O1 C1 C2 116.89(15) . . ?
C6 C1 C2 121.13(15) . . ?
O2 C2 C3 123.01(15) . . ?
O2 C2 C1 116.83(15) . . ?
C3 C2 C1 120.16(15) . . ?
C4 C3 C2 115.88(16) . . ?
C4 C3 C7 123.22(16) . . ?
C2 C3 C7 120.90(15) . . ?
C3 C4 C5 123.99(17) . . ?
C6 C5 C4 123.02(17) . . ?
C5 C6 C1 115.65(16) . . ?
C5 C6 C11 124.36(16) . . ?
C1 C6 C11 119.97(15) . . ?
C3 C7 C8 109.27(15) . . ?
C3 C7 C9 111.00(15) . . ?
C8 C7 C9 109.23(16) . . ?
C3 C7 C10 110.67(15) . . ?
C8 C7 C10 108.71(16) . . ?
C9 C7 C10 107.91(15) . . ?
C12 C11 C6 111.47(15) . . ?
C12 C11 C14 107.46(16) . . ?
C6 C11 C14 109.48(15) . . ?
C12 C11 C13 108.59(15) . . ?
C6 C11 C13 109.86(15) . . ?
C14 C11 C13 109.93(16) . . ?
O3 C15 C20 122.50(15) . . ?
O3 C15 C16 116.70(14) . . ?
C20 C15 C16 120.79(15) . . ?
O4 C16 C17 123.50(15) . . ?
O4 C16 C15 116.36(14) . . ?
C17 C16 C15 120.14(15) . . ?
C18 C17 C16 116.17(15) . . ?
C18 C17 C21 122.44(16) . . ?
C16 C17 C21 121.32(15) . . ?
C17 C18 C19 123.51(16) . . ?
C20 C19 C18 123.47(16) . . ?
C19 C20 C15 115.87(15) . . ?
C19 C20 C25 124.05(15) . . ?
C15 C20 C25 120.09(15) . . ?
C24 C21 C17 111.23(14) . . ?
C24 C21 C22 108.60(15) . . ?
C17 C21 C22 108.73(14) . . ?
C24 C21 C23 107.77(15) . . ?
C17 C21 C23 111.15(14) . . ?
C22 C21 C23 109.31(15) . . ?
C20 C25 C26 110.89(15) . . ?
C20 C25 C27 109.58(15) . . ?
C26 C25 C27 109.22(15) . . ?
C20 C25 C28 110.42(14) . . ?
C26 C25 C28 106.81(15) . . ?
C27 C25 C28 109.87(15) . . ?
O5 C29 C34 124.13(15) . . ?
O5 C29 C30 116.59(15) . . ?
C34 C29 C30 119.29(15) . . ?
O6 C30 C31 122.76(15) . . ?
O6 C30 C29 115.96(15) . . ?
C31 C30 C29 121.28(16) . . ?
C32 C31 C30 115.68(16) . . ?
C32 C31 C35 124.09(16) . . ?
C30 C31 C35 120.20(16) . . ?
C31 C32 C33 123.54(17) . . ?
C34 C33 C32 123.42(17) . . ?
C33 C34 C29 116.52(16) . . ?
C33 C34 C39 123.02(16) . . ?
C29 C34 C39 120.46(15) . . ?
C31 C35 C38 111.37(16) . . ?
C31 C35 C37 111.25(15) . . ?
C38 C35 C37 108.21(15) . . ?
C31 C35 C36 108.59(15) . . ?
C38 C35 C36 107.68(15) . . ?
C37 C35 C36 109.66(16) . . ?
C42 C39 C40 108.28(15) . . ?
C42 C39 C41 107.62(15) . . ?
C40 C39 C41 110.00(15) . . ?
C42 C39 C34 111.41(14) . . ?
C40 C39 C34 108.56(14) . . ?
C41 C39 C34 110.93(14) . . ?

loop_
_geom_bond_atom_site_label_1
_geom_bond_atom_site_label_2
_geom_bond_distance
_geom_bond_site_symmetry_2
_geom_bond_publ_flag
In1 O1 2.1403(12) . ?
In1 O6 2.1448(12) . ?
In1 O3 2.1497(12) . ?
In1 O2 2.1589(12) . ?
In1 O4 2.1656(12) . ?
In1 O5 2.1710(12) . ?
O1 C1 1.281(2) . ?
O2 C2 1.289(2) . ?
O3 C15 1.280(2) . ?
O4 C16 1.289(2) . ?
O5 C29 1.270(2) . ?
O6 C30 1.286(2) . ?
C1 C6 1.442(2) . ?
C1 C2 1.471(2) . ?
C2 C3 1.435(2) . ?
C3 C4 1.368(3) . ?
C3 C7 1.534(2) . ?
C4 C5 1.427(3) . ?
C5 C6 1.369(3) . ?
C6 C11 1.532(2) . ?
C7 C8 1.535(3) . ?
C7 C9 1.537(3) . ?
C7 C10 1.539(3) . ?
C11 C12 1.531(3) . ?
C11 C14 1.533(3) . ?
C11 C13 1.541(3) . ?
C15 C20 1.436(2) . ?
C15 C16 1.480(2) . ?
C16 C17 1.430(2) . ?
C17 C18 1.371(2) . ?
C17 C21 1.537(2) . ?
C18 C19 1.425(3) . ?
C19 C20 1.364(2) . ?
C20 C25 1.533(2) . ?
C21 C24 1.533(3) . ?
C21 C22 1.538(3) . ?
C21 C23 1.539(3) . ?
C25 C26 1.533(2) . ?
C25 C27 1.537(3) . ?
C25 C28 1.539(3) . ?
C29 C34 1.437(2) . ?
C29 C30 1.491(2) . ?
C30 C31 1.430(2) . ?
C31 C32 1.366(3) . ?
C31 C35 1.531(2) . ?
C32 C33 1.429(3) . ?
C33 C34 1.366(2) . ?
C34 C39 1.540(2) . ?
C35 C38 1.536(3) . ?
C35 C37 1.538(3) . ?
C35 C36 1.541(3) . ?
C39 C42 1.532(2) . ?
C39 C40 1.534(2) . ?
C39 C41 1.536(2) . ?
